data_2229841
loop_
_publ_author_name
'Jin, Bo'
'Song, Zhong-Cheng'
'Jiang, Fu-Sheng'
'Liu, Wen-Hong'
'Ding, Zhi-Shan'

_publ_section_title
;
 2-Methoxynaphthalene-1,4-dione
;
_journal_coeditor_code SJ5115
_journal_issue 4
_journal_name_full 'Acta Crystallographica Section E'
_journal_page_first o947
_journal_paper_doi 10.1107/S1600536811009883
_journal_volume 67
_journal_year 2011
_chemical_formula_iupac 'C11 H8 O3'
_chemical_formula_moiety 'C11 H8 O3'
_chemical_formula_sum 'C11 H8 O3'
_chemical_formula_weight 188.17
_chemical_name_systematic
;
2-Methoxynaphthalene-1,4-dione
;
_space_group_IT_number 14
_symmetry_cell_setting monoclinic
_symmetry_space_group_name_Hall '-P 2ybc'
_symmetry_space_group_name_H-M 'P 1 21/c 1'
_atom_sites_solution_hydrogens geom
_atom_sites_solution_primary direct
_atom_sites_solution_secondary difmap
_audit_creation_method SHELXL-97
_cell_angle_alpha 90.00
_cell_angle_beta 93.562(7)
_cell_angle_gamma 90.00
_cell_formula_units_Z 4
_cell_length_a 3.904(3)
_cell_length_b 7.662(6)
_cell_length_c 28.81(2)
_cell_measurement_reflns_used 1421
_cell_measurement_temperature 296(2)
_cell_measurement_theta_max 26.7
_cell_measurement_theta_min 3.01
_cell_volume 860.1(11)
_computing_cell_refinement 'CAD-4 Software (Enraf--Nonius, 1989)'
_computing_data_collection 'CAD-4 Software (Enraf--Nonius, 1989)'
_computing_data_reduction 'XCAD4 (Harms & Wocadlo, 1995)'
_computing_molecular_graphics 'SHELXTL (Sheldrick, 2008)'
_computing_publication_material 'SHELXL97 (Sheldrick, 2008)'
_computing_structure_refinement 'SHELXL97 (Sheldrick, 2008)'
_computing_structure_solution 'SHELXS97 (Sheldrick, 2008)'
_diffrn_ambient_temperature 296(2)
_diffrn_measured_fraction_theta_full 0.969
_diffrn_measured_fraction_theta_max 0.969
_diffrn_measurement_device_type 'Enrfa--Nonius CAD-4'
_diffrn_measurement_method \w/2\q
_diffrn_radiation_monochromator graphite
_diffrn_radiation_source 'fine-focus sealed tube'
_diffrn_radiation_type MoK\a
_diffrn_radiation_wavelength 0.71073
_diffrn_reflns_av_R_equivalents 0.0315
_diffrn_reflns_av_sigmaI/netI 0.0318
_diffrn_reflns_limit_h_max 5
_diffrn_reflns_limit_h_min -5
_diffrn_reflns_limit_k_max 10
_diffrn_reflns_limit_k_min -10
_diffrn_reflns_limit_l_max 36
_diffrn_reflns_limit_l_min -38
_diffrn_reflns_number 7068
_diffrn_reflns_theta_full 28.31
_diffrn_reflns_theta_max 28.31
_diffrn_reflns_theta_min 2.75
_diffrn_standards_decay_% 1
_diffrn_standards_interval_count 200
_diffrn_standards_interval_time 120
_diffrn_standards_number 3
_exptl_absorpt_coefficient_mu 0.106
_exptl_absorpt_correction_T_max 0.9894
_exptl_absorpt_correction_T_min 0.9790
_exptl_absorpt_correction_type psi-scan
_exptl_absorpt_process_details '(North <i>et al.</i>, 1968.'
_exptl_crystal_colour yellow
_exptl_crystal_density_diffrn 1.453
_exptl_crystal_density_method 'not measured'
_exptl_crystal_description block
_exptl_crystal_F_000 392
_exptl_crystal_size_max 0.20
_exptl_crystal_size_mid 0.20
_exptl_crystal_size_min 0.10
_refine_diff_density_max 0.189
_refine_diff_density_min -0.249
_refine_ls_extinction_method none
_refine_ls_goodness_of_fit_ref 1.080
_refine_ls_hydrogen_treatment constr
_refine_ls_matrix_type full
_refine_ls_number_parameters 128
_refine_ls_number_reflns 2082
_refine_ls_number_restraints 0
_refine_ls_restrained_S_all 1.080
_refine_ls_R_factor_all 0.0793
_refine_ls_R_factor_gt 0.0558
_refine_ls_shift/su_max 0.000
_refine_ls_shift/su_mean 0.000
_refine_ls_structure_factor_coef Fsqd
_refine_ls_weighting_details 'calc w=1/[\s^2^(Fo^2^)+(0.0386P)^2^+0.5448P] where P=(Fo^2^+2Fc^2^)/3'
_refine_ls_weighting_scheme calc
_refine_ls_wR_factor_gt 0.1270
_refine_ls_wR_factor_ref 0.1359
_reflns_number_gt 1458
_reflns_number_total 2082
_reflns_threshold_expression I>2\s(I)
_cod_data_source_file sj5115.cif
_cod_data_source_block I
_cod_original_cell_volume 860.1(12)
_cod_original_sg_symbol_Hall '-p 2ybc'
_cod_original_sg_symbol_H-M 'P 21/c'
_cod_database_code 2229841
_cod_database_fobs_code 2229841

loop_
_symmetry_equiv_pos_as_xyz
'x, y, z'
'-x, y+1/2, -z+1/2'
'-x, -y, -z'
'x, -y-1/2, z-1/2'

loop_
_atom_site_type_symbol
_atom_site_label
_atom_site_fract_x
_atom_site_fract_y
_atom_site_fract_z
_atom_site_U_iso_or_equiv
_atom_site_adp_type
_atom_site_calc_flag
_atom_site_refinement_flags
_atom_site_occupancy
_atom_site_disorder_assembly
_atom_site_disorder_group
O O2 0.5248(4) 1.29754(19) 0.09145(5) 0.0460(4) Uani d . 1 . .
C C10 0.8859(5) 0.7924(3) 0.12534(7) 0.0351(5) Uani d . 1 . .
C C1 0.6106(5) 1.0740(3) 0.14687(7) 0.0389(5) Uani d . 1 . .
C C9 0.7444(5) 0.8979(3) 0.15900(7) 0.0347(4) Uani d . 1 . .
C C2 0.6487(5) 1.1357(3) 0.09790(7) 0.0369(5) Uani d . 1 . .
O O3 1.0374(5) 0.7687(2) 0.04711(5) 0.0549(5) Uani d . 1 . .
C C5 1.0035(6) 0.6270(3) 0.13751(8) 0.0423(5) Uani d . 1 . .
H H5 1.0976 0.5566 0.1153 0.051 Uiso calc R 1 . .
O O1 0.4735(5) 1.1666(2) 0.17443(6) 0.0636(5) Uani d . 1 . .
C C3 0.7874(5) 1.0345(3) 0.06610(7) 0.0393(5) Uani d . 1 . .
H H3 0.8047 1.0774 0.0361 0.047 Uiso calc R 1 . .
C C6 0.9824(6) 0.5657(3) 0.18238(8) 0.0483(6) Uani d . 1 . .
H H6 1.0607 0.4542 0.1902 0.058 Uiso calc R 1 . .
C C4 0.9122(5) 0.8589(3) 0.07713(7) 0.0384(5) Uani d . 1 . .
C C7 0.8444(6) 0.6705(3) 0.21567(8) 0.0482(6) Uani d . 1 . .
H H7 0.8321 0.6295 0.2459 0.058 Uiso calc R 1 . .
C C8 0.7251(6) 0.8354(3) 0.20418(7) 0.0426(5) Uani d . 1 . .
H H8 0.6317 0.9049 0.2266 0.051 Uiso calc R 1 . .
C C11 0.5484(6) 1.3721(3) 0.04595(8) 0.0508(6) Uani d . 1 . .
H H11A 0.7849 1.3784 0.0388 0.076 Uiso calc R 1 . .
H H11B 0.4516 1.4874 0.0454 0.076 Uiso calc R 1 . .
H H11C 0.4243 1.3005 0.0233 0.076 Uiso calc R 1 . .

loop_
_atom_site_aniso_label
_atom_site_aniso_U_11
_atom_site_aniso_U_22
_atom_site_aniso_U_33
_atom_site_aniso_U_12
_atom_site_aniso_U_13
_atom_site_aniso_U_23
O2 0.0583(10) 0.0385(8) 0.0422(8) 0.0075(7) 0.0122(7) -0.0003(7)
C10 0.0342(11) 0.0366(11) 0.0347(10) -0.0011(8) 0.0035(8) -0.0051(8)
C1 0.0426(12) 0.0375(11) 0.0379(11) -0.0023(9) 0.0124(9) -0.0080(9)
C9 0.0341(10) 0.0352(10) 0.0354(10) -0.0059(8) 0.0057(8) -0.0060(8)
C2 0.0383(11) 0.0331(11) 0.0395(11) -0.0010(8) 0.0053(9) -0.0030(8)
O3 0.0747(12) 0.0500(10) 0.0418(9) 0.0127(9) 0.0185(8) -0.0096(7)
C5 0.0440(12) 0.0378(11) 0.0453(12) 0.0035(9) 0.0037(9) -0.0076(9)
O1 0.0953(14) 0.0488(10) 0.0502(10) 0.0166(9) 0.0325(9) -0.0034(8)
C3 0.0444(12) 0.0416(11) 0.0324(10) 0.0007(9) 0.0070(9) -0.0023(9)
C6 0.0534(14) 0.0383(12) 0.0528(14) 0.0013(10) -0.0003(11) 0.0024(10)
C4 0.0372(11) 0.0406(12) 0.0379(11) -0.0007(9) 0.0076(9) -0.0091(9)
C7 0.0553(14) 0.0495(13) 0.0400(12) -0.0014(11) 0.0037(10) 0.0053(10)
C8 0.0473(13) 0.0440(12) 0.0375(11) -0.0036(10) 0.0102(9) -0.0049(9)
C11 0.0607(15) 0.0482(13) 0.0442(13) 0.0094(11) 0.0090(11) 0.0078(10)

loop_
_atom_type_symbol
_atom_type_description
_atom_type_scat_dispersion_real
_atom_type_scat_dispersion_imag
_atom_type_scat_source
C C 0.0033 0.0016 'International Tables Vol C Tables 4.2.6.8 and 6.1.1.4'
H H 0.0000 0.0000 'International Tables Vol C Tables 4.2.6.8 and 6.1.1.4'
O O 0.0106 0.0060 'International Tables Vol C Tables 4.2.6.8 and 6.1.1.4'

loop_
_geom_angle_atom_site_label_1
_geom_angle_atom_site_label_2
_geom_angle_atom_site_label_3
_geom_angle_site_symmetry_1
_geom_angle_site_symmetry_3
_geom_angle
_geom_angle_publ_flag
C2 O2 C11 . . 116.82(16) ?
C5 C10 C9 . . 119.40(19) ?
C5 C10 C4 . . 120.52(18) ?
C9 C10 C4 . . 120.07(19) ?
O1 C1 C9 . . 122.80(19) ?
O1 C1 C2 . . 120.2(2) ?
C9 C1 C2 . . 116.96(16) ?
C8 C9 C10 . . 119.6(2) ?
C8 C9 C1 . . 119.66(18) ?
C10 C9 C1 . . 120.70(18) ?
O2 C2 C3 . . 126.77(19) ?
O2 C2 C1 . . 111.40(16) ?
C3 C2 C1 . . 121.83(19) ?
C6 C5 C10 . . 120.6(2) ?
C6 C5 H5 . . 119.7 ?
C10 C5 H5 . . 119.7 ?
C2 C3 C4 . . 121.89(19) ?
C2 C3 H3 . . 119.1 ?
C4 C3 H3 . . 119.1 ?
C5 C6 C7 . . 119.9(2) ?
C5 C6 H6 . . 120.0 ?
C7 C6 H6 . . 120.0 ?
O3 C4 C3 . . 120.4(2) ?
O3 C4 C10 . . 121.1(2) ?
C3 C4 C10 . . 118.50(17) ?
C8 C7 C6 . . 120.3(2) ?
C8 C7 H7 . . 119.8 ?
C6 C7 H7 . . 119.8 ?
C7 C8 C9 . . 120.1(2) ?
C7 C8 H8 . . 119.9 ?
C9 C8 H8 . . 119.9 ?
O2 C11 H11A . . 109.5 ?
O2 C11 H11B . . 109.5 ?
H11A C11 H11B . . 109.5 ?
O2 C11 H11C . . 109.5 ?
H11A C11 H11C . . 109.5 ?
H11B C11 H11C . . 109.5 ?

loop_
_geom_bond_atom_site_label_1
_geom_bond_atom_site_label_2
_geom_bond_site_symmetry_2
_geom_bond_distance
_geom_bond_publ_flag
O2 C2 . 1.340(3) ?
O2 C11 . 1.438(3) ?
C10 C5 . 1.386(3) ?
C10 C9 . 1.402(3) ?
C10 C4 . 1.489(3) ?
C1 O1 . 1.213(2) ?
C1 C9 . 1.481(3) ?
C1 C2 . 1.504(3) ?
C9 C8 . 1.394(3) ?
C2 C3 . 1.340(3) ?
O3 C4 . 1.232(2) ?
C5 C6 . 1.383(3) ?
C5 H5 . 0.9300 ?
C3 C4 . 1.459(3) ?
C3 H3 . 0.9300 ?
C6 C7 . 1.385(3) ?
C6 H6 . 0.9300 ?
C7 C8 . 1.380(3) ?
C7 H7 . 0.9300 ?
C8 H8 . 0.9300 ?
C11 H11A . 0.9600 ?
C11 H11B . 0.9600 ?
C11 H11C . 0.9600 ?

loop_
_geom_torsion_atom_site_label_1
_geom_torsion_atom_site_label_2
_geom_torsion_atom_site_label_3
_geom_torsion_atom_site_label_4
_geom_torsion_site_symmetry_1
_geom_torsion_site_symmetry_2
_geom_torsion_site_symmetry_3
_geom_torsion_site_symmetry_4
_geom_torsion
_geom_torsion_publ_flag
C5 C10 C9 C8 . . . . 0.2(3) ?
C4 C10 C9 C8 . . . . -179.15(19) ?
C5 C10 C9 C1 . . . . -178.86(19) ?
C4 C10 C9 C1 . . . . 1.8(3) ?
O1 C1 C9 C8 . . . . -2.2(3) ?
C2 C1 C9 C8 . . . . 178.25(19) ?
O1 C1 C9 C10 . . . . 176.9(2) ?
C2 C1 C9 C10 . . . . -2.7(3) ?
C11 O2 C2 C3 . . . . -1.2(3) ?
C11 O2 C2 C1 . . . . 179.59(18) ?
O1 C1 C2 O2 . . . . 1.7(3) ?
C9 C1 C2 O2 . . . . -178.74(17) ?
O1 C1 C2 C3 . . . . -177.6(2) ?
C9 C1 C2 C3 . . . . 2.0(3) ?
C9 C10 C5 C6 . . . . 0.0(3) ?
C4 C10 C5 C6 . . . . 179.4(2) ?
O2 C2 C3 C4 . . . . -179.6(2) ?
C1 C2 C3 C4 . . . . -0.5(3) ?
C10 C5 C6 C7 . . . . -0.4(3) ?
C2 C3 C4 O3 . . . . 179.7(2) ?
C2 C3 C4 C10 . . . . -0.5(3) ?
C5 C10 C4 O3 . . . . 0.2(3) ?
C9 C10 C4 O3 . . . . 179.6(2) ?
C5 C10 C4 C3 . . . . -179.5(2) ?
C9 C10 C4 C3 . . . . -0.1(3) ?
C5 C6 C7 C8 . . . . 0.6(4) ?
C6 C7 C8 C9 . . . . -0.3(3) ?
C10 C9 C8 C7 . . . . -0.1(3) ?
C1 C9 C8 C7 . . . . 179.0(2) ?

loop_
_cod_related_entry_id
_cod_related_entry_database
_cod_related_entry_code
1 ChemSpider 15987
